data_4064038
loop_
_publ_author_name
'Oya, Kazumasa'
'Seino, Hidetake'
'Akiizumi, Midori'
'Mizobe, Yasushi'

_publ_section_title
;
 Preparation of Incomplete Cubane-Type Ru2M(\m3-S)(\m2-Cl)3Clusters (M =
 Sb, Bi) and Isolation of the Ru2Sb Cluster Having a Novel \m3-SO Ligand.
 Functions in Oxygen Atom Transfer and Catalytic Oxidation of PPh3to
 O&#x2550;PPh3by Molecular O2
;
_journal_issue 11
_journal_name_full Organometallics
_journal_page_first 2939
_journal_paper_doi 10.1021/om101095a
_journal_volume 30
_journal_year 2011
_chemical_absolute_configuration 'CHOOSE rm ad rmad syn or unk'
_chemical_formula_moiety 'C22 H34 Cl8 O Ru2 S Sb2 '
_chemical_formula_sum 'C22 H34 Cl8 O Ru2 S Sb2'
_chemical_formula_weight 1075.83
_space_group_IT_number 9
_symmetry_cell_setting monoclinic
_symmetry_Int_Tables_number 9
_symmetry_space_group_name_Hall 'C -2yc'
_symmetry_space_group_name_H-M 'C 1 c 1'
_cell_angle_alpha 90.0000
_cell_angle_beta 117.8827(15)
_cell_angle_gamma 90.0000
_cell_formula_units_Z 4
_cell_length_a 21.990(8)
_cell_length_b 10.596(3)
_cell_length_c 16.525(6)
_cell_measurement_reflns_used 6307
_cell_measurement_temperature 293.1
_cell_measurement_theta_max 27.9
_cell_measurement_theta_min 3.0
_cell_volume 3403(2)
_computing_cell_refinement CrystalClear
_computing_data_collection CrystalClear
_computing_data_reduction CrystalStructure
_computing_publication_material 'CrystalStructure 3.8'
_computing_structure_refinement CRYSTALS
_computing_structure_solution 'DIRDIF99 (PATTY)'
_diffrn_ambient_temperature 293.1
_diffrn_detector_area_resol_mean 7.31
_diffrn_measured_fraction_theta_full 0.996
_diffrn_measured_fraction_theta_max 0.996
_diffrn_measurement_device_type 'Rigaku Mercury'
_diffrn_measurement_method \w
_diffrn_radiation_type 'Mo K\a'
_diffrn_radiation_wavelength 0.71070
_diffrn_reflns_av_R_equivalents 0.045
_diffrn_reflns_limit_h_max 28
_diffrn_reflns_limit_h_min -28
_diffrn_reflns_limit_k_max 10
_diffrn_reflns_limit_k_min -13
_diffrn_reflns_limit_l_max 21
_diffrn_reflns_limit_l_min -16
_diffrn_reflns_number 13287
_diffrn_reflns_theta_full 27.88
_diffrn_reflns_theta_max 27.88
_exptl_absorpt_coefficient_mu 3.145
_exptl_absorpt_correction_T_max 0.533
_exptl_absorpt_correction_T_min 0.354
_exptl_absorpt_correction_type multi-scan
_exptl_absorpt_process_details 'Jacobson, R. (1998) Private communication'
_exptl_crystal_colour darkbrown
_exptl_crystal_density_diffrn 2.099
_exptl_crystal_density_method 'not measured'
_exptl_crystal_description prism
_exptl_crystal_F_000 2064.00
_exptl_crystal_size_max 0.30
_exptl_crystal_size_mid 0.30
_exptl_crystal_size_min 0.20
_refine_diff_density_max 3.73
_refine_diff_density_min -2.22
_refine_ls_abs_structure_details 'Flack, H. D. (1983), Acta Cryst. A39, 876-881.  3096 Friedel Pairs'
_refine_ls_abs_structure_Flack -0.14(2)
_refine_ls_extinction_method none
_refine_ls_goodness_of_fit_ref 1.009
_refine_ls_hydrogen_treatment refall
_refine_ls_number_parameters 360
_refine_ls_number_reflns 7135
_refine_ls_R_factor_gt 0.0348
_refine_ls_shift/su_max 0.0012
_refine_ls_structure_factor_coef Fsqd
_refine_ls_weighting_details 'w = 1/[0.0010Fo^2^ + 0.1500\s(Fo^2^) + 0.0100]/(4Fo^2^)'
_refine_ls_weighting_scheme calc
_refine_ls_wR_factor_ref 0.1070
_reflns_number_gt 5132
_reflns_number_total 7135
_reflns_threshold_expression F^2^>2.0\s(F^2^)
_cod_data_source_file om101095a_si_002.cif
_cod_data_source_block '__[(Cp^RuCl)2Cl(SOSbCl2)]_SbCl3_(4b_SbCl3)'
_cod_original_formula_sum 'C22 H34 Cl8 O Ru2 S Sb2 '
_cod_database_code 4064038

loop_
_symmetry_equiv_pos_site_id
_symmetry_equiv_pos_as_xyz
1 +X,+Y,+Z
2 +X,-Y,1/2+Z
3 1/2+X,1/2+Y,+Z
4 1/2+X,1/2-Y,1/2+Z

loop_
_atom_site_label
_atom_site_type_symbol
_atom_site_fract_x
_atom_site_fract_y
_atom_site_fract_z
_atom_site_U_iso_or_equiv
_atom_site_adp_type
_atom_site_occupancy
_atom_site_symmetry_multiplicity
_atom_site_calc_flag
_atom_site_refinement_flags
Sb(1) Sb 0.14975(5) 0.47289(5) 0.24119(7) 0.03959(13) Uani 1.00 1 d .
Sb(2) Sb 0.21839(5) 0.65010(5) 0.49360(7) 0.03956(13) Uani 1.00 1 d .
Ru(1) Ru 0.00131(5) 0.32132(5) 0.00099(7) 0.02663(13) Uani 1.00 1 d .
Ru(2) Ru 0.08826(5) 0.13162(5) 0.12128(7) 0.02696(13) Uani 1.00 1 d .
Cl(1) Cl 0.08924(11) 0.48521(17) 0.05380(16) 0.0441(5) Uani 1.00 1 d .
Cl(2) Cl 0.19143(11) 0.25923(19) 0.19157(17) 0.0501(5) Uani 1.00 1 d .
Cl(3) Cl 0.07801(11) 0.18793(16) -0.02323(14) 0.0329(4) Uani 1.00 1 d .
Cl(4) Cl 0.09243(17) 0.6622(2) 0.2664(2) 0.0762(9) Uani 1.00 1 d .
Cl(5) Cl 0.18272(16) 0.3881(2) 0.39892(19) 0.0657(7) Uani 1.00 1 d .
Cl(6) Cl 0.28439(13) 0.6491(2) 0.41161(19) 0.0512(6) Uani 1.00 1 d .
Cl(7) Cl 0.29883(13) 0.5331(2) 0.62039(18) 0.0549(6) Uani 1.00 1 d .
Cl(8) Cl 0.26690(15) 0.8527(2) 0.5526(2) 0.0622(7) Uani 1.00 1 d .
S(1) S 0.02392(13) 0.2786(2) 0.14577(16) 0.0461(5) Uani 1.00 1 d .
O(1) O 0.0625(3) 0.3834(6) 0.2167(4) 0.058(2) Uani 1.00 1 d .
C(1) C -0.0646(3) 0.4477(7) -0.1101(5) 0.0373(19) Uani 1.00 1 d .
C(2) C -0.0780(3) 0.3228(8) -0.1471(5) 0.042(2) Uani 1.00 1 d .
C(3) C -0.1031(3) 0.2503(7) -0.0964(5) 0.040(2) Uani 1.00 1 d .
C(4) C -0.1086(4) 0.3307(9) -0.0298(6) 0.047(2) Uani 1.00 1 d .
C(5) C -0.0817(4) 0.4541(8) -0.0362(5) 0.043(2) Uani 1.00 1 d .
C(6) C -0.0411(5) 0.5579(8) -0.1484(6) 0.054(2) Uani 1.00 1 d .
C(7) C -0.1020(7) 0.6293(11) -0.2187(8) 0.097(4) Uani 1.00 1 d .
C(8) C -0.0693(5) 0.2761(11) -0.2244(6) 0.066(3) Uani 1.00 1 d .
C(9) C -0.1306(5) 0.1194(10) -0.1203(8) 0.072(3) Uani 1.00 1 d .
C(10) C -0.1418(5) 0.3001(13) 0.0278(9) 0.087(4) Uani 1.00 1 d .
C(11) C -0.0802(5) 0.5715(10) 0.0141(8) 0.067(3) Uani 1.00 1 d .
C(12) C 0.1330(4) -0.0579(7) 0.1400(6) 0.041(2) Uani 1.00 1 d .
C(13) C 0.1472(5) -0.0132(8) 0.2267(6) 0.048(2) Uani 1.00 1 d .
C(14) C 0.0850(5) 0.0113(8) 0.2282(6) 0.050(2) Uani 1.00 1 d .
C(15) C 0.0290(4) -0.0262(8) 0.1389(6) 0.048(2) Uani 1.00 1 d .
C(16) C 0.0593(4) -0.0677(7) 0.0847(6) 0.042(2) Uani 1.00 1 d .
C(17) C 0.1838(6) -0.0983(9) 0.1073(9) 0.072(3) Uani 1.00 1 d .
C(18) C 0.2081(7) -0.2363(9) 0.1373(12) 0.095(4) Uani 1.00 1 d .
C(19) C 0.2184(6) -0.0010(12) 0.3047(8) 0.092(4) Uani 1.00 1 d .
C(20) C 0.0816(9) 0.0524(12) 0.3109(9) 0.099(5) Uani 1.00 1 d .
C(21) C -0.0463(5) -0.0317(13) 0.1151(10) 0.090(4) Uani 1.00 1 d .
C(22) C 0.0231(8) -0.1206(11) -0.0083(8) 0.089(4) Uani 1.00 1 d .
H(1) H -0.0132 0.6130 -0.0998 0.059 Uiso 1.00 1 c R
H(2) H -0.0153 0.5263 -0.1767 0.059 Uiso 1.00 1 c R
H(3) H -0.1160 0.5944 -0.2778 0.102 Uiso 1.00 1 c R
H(4) H -0.0897 0.7154 -0.2185 0.102 Uiso 1.00 1 c R
H(5) H -0.1387 0.6236 -0.2038 0.102 Uiso 1.00 1 c R
H(6) H -0.0536 0.3436 -0.2478 0.073 Uiso 1.00 1 c R
H(7) H -0.1119 0.2456 -0.2712 0.073 Uiso 1.00 1 c R
H(8) H -0.0363 0.2100 -0.2044 0.073 Uiso 1.00 1 c R
H(9) H -0.1245 0.0896 -0.1702 0.077 Uiso 1.00 1 c R
H(10) H -0.1782 0.1184 -0.1367 0.077 Uiso 1.00 1 c R
H(11) H -0.1062 0.0664 -0.0687 0.077 Uiso 1.00 1 c R
H(12) H -0.1544 0.2135 0.0216 0.113 Uiso 1.00 1 c R
H(13) H -0.1818 0.3508 0.0089 0.113 Uiso 1.00 1 c R
H(14) H -0.1106 0.3177 0.0900 0.113 Uiso 1.00 1 c R
H(15) H -0.0950 0.5522 0.0583 0.079 Uiso 1.00 1 c R
H(16) H -0.1100 0.6329 -0.0273 0.079 Uiso 1.00 1 c R
H(17) H -0.0346 0.6036 0.0441 0.079 Uiso 1.00 1 c R
H(18) H 0.1624 -0.0934 0.0424 0.100 Uiso 1.00 1 c R
H(19) H 0.2225 -0.0437 0.1326 0.100 Uiso 1.00 1 c R
H(20) H 0.2478 -0.2356 0.1955 0.125 Uiso 1.00 1 c R
H(21) H 0.2189 -0.2749 0.0937 0.125 Uiso 1.00 1 c R
H(22) H 0.1724 -0.2825 0.1409 0.125 Uiso 1.00 1 c R
H(23) H 0.2511 -0.0277 0.2860 0.089 Uiso 1.00 1 c R
H(24) H 0.2229 -0.0509 0.3549 0.089 Uiso 1.00 1 c R
H(25) H 0.2262 0.0852 0.3226 0.089 Uiso 1.00 1 c R
H(26) H 0.1265 0.0627 0.3605 0.131 Uiso 1.00 1 c R
H(27) H 0.0575 -0.0096 0.3261 0.131 Uiso 1.00 1 c R
H(28) H 0.0576 0.1304 0.2987 0.131 Uiso 1.00 1 c R
H(29) H -0.0525 -0.0033 0.1653 0.111 Uiso 1.00 1 c R
H(30) H -0.0621 -0.1162 0.1006 0.111 Uiso 1.00 1 c R
H(31) H -0.0717 0.0208 0.0635 0.111 Uiso 1.00 1 c R
H(32) H -0.0249 -0.1186 -0.0279 0.105 Uiso 1.00 1 c R
H(33) H 0.0375 -0.2054 -0.0072 0.105 Uiso 1.00 1 c R
H(34) H 0.0329 -0.0729 -0.0495 0.105 Uiso 1.00 1 c R

loop_
_atom_site_aniso_label
_atom_site_aniso_U_11
_atom_site_aniso_U_22
_atom_site_aniso_U_33
_atom_site_aniso_U_12
_atom_site_aniso_U_13
_atom_site_aniso_U_23
Sb(1) 0.0324(2) 0.0347(2) 0.0434(3) -0.0045(2) 0.0108(2) -0.0026(2)
Sb(2) 0.0302(2) 0.0385(2) 0.0499(3) 0.0023(2) 0.0187(2) -0.0042(2)
Ru(1) 0.0254(2) 0.0302(2) 0.0248(2) -0.0016(2) 0.0121(2) 0.0009(2)
Ru(2) 0.0307(2) 0.0249(2) 0.0267(2) -0.0024(2) 0.0146(2) 0.0011(2)
Cl(1) 0.0384(9) 0.0321(9) 0.0468(11) -0.0106(7) 0.0073(8) -0.0029(7)
Cl(2) 0.0384(9) 0.0348(9) 0.0587(13) -0.0101(7) 0.0073(9) -0.0045(8)
Cl(3) 0.0405(9) 0.0326(8) 0.0316(8) -0.0011(6) 0.0219(7) 0.0002(6)
Cl(4) 0.0702(17) 0.0618(15) 0.105(2) 0.0265(13) 0.0480(18) 0.0158(14)
Cl(5) 0.0768(17) 0.0580(14) 0.0523(14) -0.0020(12) 0.0219(12) 0.0079(11)
Cl(6) 0.0513(12) 0.0506(11) 0.0608(14) -0.0001(9) 0.0337(11) -0.0091(10)
Cl(7) 0.0491(12) 0.0546(13) 0.0531(13) 0.0045(9) 0.0173(10) 0.0017(9)
Cl(8) 0.0719(16) 0.0438(11) 0.0872(19) -0.0084(10) 0.0508(15) -0.0203(11)
S(1) 0.0557(12) 0.0550(12) 0.0367(11) 0.0155(10) 0.0293(9) 0.0075(9)
O(1) 0.052(3) 0.065(4) 0.056(4) -0.001(3) 0.024(3) 0.006(3)
C(1) 0.033(3) 0.038(3) 0.032(4) -0.002(2) 0.007(3) 0.010(3)
C(2) 0.027(3) 0.054(4) 0.031(4) -0.012(3) 0.001(3) -0.001(3)
C(3) 0.032(3) 0.038(4) 0.039(4) -0.005(3) 0.007(3) 0.008(3)
C(4) 0.030(3) 0.068(5) 0.046(5) 0.003(3) 0.020(3) 0.014(4)
C(5) 0.032(3) 0.056(5) 0.033(4) 0.014(3) 0.009(3) 0.009(3)
C(6) 0.057(5) 0.049(5) 0.043(5) -0.007(4) 0.011(4) 0.014(3)
C(7) 0.104(10) 0.082(8) 0.070(8) -0.005(7) 0.011(7) 0.053(7)
C(8) 0.053(5) 0.096(8) 0.033(4) 0.001(5) 0.008(4) -0.017(5)
C(9) 0.061(6) 0.054(5) 0.075(7) -0.026(4) 0.012(5) 0.001(5)
C(10) 0.052(6) 0.131(11) 0.099(9) 0.007(6) 0.053(6) 0.050(8)
C(11) 0.053(5) 0.073(6) 0.071(7) 0.024(5) 0.027(5) -0.000(5)
C(12) 0.041(4) 0.026(3) 0.056(5) -0.005(3) 0.023(3) 0.008(3)
C(13) 0.051(4) 0.041(4) 0.034(4) -0.007(3) 0.003(3) 0.014(3)
C(14) 0.072(6) 0.043(4) 0.041(5) 0.006(4) 0.032(4) 0.015(3)
C(15) 0.049(4) 0.044(4) 0.056(5) -0.011(3) 0.029(4) 0.016(3)
C(16) 0.053(4) 0.030(3) 0.046(4) -0.011(3) 0.025(4) 0.005(3)
C(17) 0.090(8) 0.040(4) 0.120(11) 0.011(5) 0.077(8) 0.018(5)
C(18) 0.095(9) 0.032(4) 0.186(15) 0.012(5) 0.089(10) 0.013(7)
C(19) 0.086(8) 0.068(7) 0.068(8) -0.016(6) -0.009(6) 0.023(5)
C(20) 0.184(16) 0.072(8) 0.072(8) -0.004(9) 0.086(10) 0.012(6)
C(21) 0.049(6) 0.103(9) 0.125(12) 0.003(6) 0.047(7) 0.049(8)
C(22) 0.129(12) 0.064(7) 0.070(8) -0.046(7) 0.044(8) -0.015(5)

loop_
_atom_type_symbol
_atom_type_description
_atom_type_scat_dispersion_real
_atom_type_scat_dispersion_imag
_atom_type_scat_source
C C 0.003 0.002
;
International Tables for Crystallography
(1992, Vol. C, Tables 4.2.6.8 and 6.1.1.4)
;
H H 0.000 0.000
;
International Tables for Crystallography
(1992, Vol. C, Table 6.1.1.4)
;
O O 0.011 0.006
;
International Tables for Crystallography
(1992, Vol. C, Tables 4.2.6.8 and 6.1.1.4)
;
S S 0.125 0.123
;
International Tables for Crystallography
(1992, Vol. C, Tables 4.2.6.8 and 6.1.1.4)
;
Cl Cl 0.148 0.159
;
International Tables for Crystallography
(1992, Vol. C, Tables 4.2.6.8 and 6.1.1.4)
;
Ru Ru -1.259 0.836
;
International Tables for Crystallography
(1992, Vol. C, Tables 4.2.6.8 and 6.1.1.4)
;
Sb Sb -0.587 1.546
;
International Tables for Crystallography
(1992, Vol. C, Tables 4.2.6.8 and 6.1.1.4)
;

loop_
_geom_angle_atom_site_label_1
_geom_angle_atom_site_label_2
_geom_angle_atom_site_label_3
_geom_angle
_geom_angle_publ_flag
Cl(1) Sb(1) Cl(2) 75.66(7) yes
Cl(1) Sb(1) Cl(4) 97.66(9) yes
Cl(1) Sb(1) Cl(5) 159.57(7) yes
Cl(1) Sb(1) O(1) 83.2(2) yes
Cl(2) Sb(1) Cl(4) 170.75(8) yes
Cl(2) Sb(1) Cl(5) 92.33(9) yes
Cl(2) Sb(1) O(1) 88.3(2) yes
Cl(4) Sb(1) Cl(5) 92.15(12) yes
Cl(4) Sb(1) O(1) 84.5(2) yes
Cl(5) Sb(1) O(1) 80.0(2) yes
Cl(6) Sb(2) Cl(7) 95.65(10) yes
Cl(6) Sb(2) Cl(8) 87.82(11) yes
Cl(7) Sb(2) Cl(8) 95.92(8) yes
Ru(2) Ru(1) Cl(1) 95.27(5) yes
Ru(2) Ru(1) Cl(3) 53.04(6) yes
Ru(2) Ru(1) S(1) 51.17(7) yes
Ru(2) Ru(1) C(1) 170.1(2) yes
Ru(2) Ru(1) C(2) 133.8(2) yes
Ru(2) Ru(1) C(3) 113.2(2) yes
Ru(2) Ru(1) C(4) 119.6(2) yes
Ru(2) Ru(1) C(5) 149.7(2) yes
Cl(1) Ru(1) Cl(3) 88.70(8) yes
Cl(1) Ru(1) S(1) 91.07(9) yes
Cl(1) Ru(1) C(1) 88.1(2) yes
Cl(1) Ru(1) C(2) 117.8(2) yes
Cl(1) Ru(1) C(3) 151.1(2) yes
Cl(1) Ru(1) C(4) 130.2(2) yes
Cl(1) Ru(1) C(5) 93.5(2) yes
Cl(3) Ru(1) S(1) 103.80(9) yes
Cl(3) Ru(1) C(1) 117.9(2) yes
Cl(3) Ru(1) C(2) 94.1(2) yes
Cl(3) Ru(1) C(3) 104.5(2) yes
Cl(3) Ru(1) C(4) 140.2(2) yes
Cl(3) Ru(1) C(5) 156.2(2) yes
S(1) Ru(1) C(1) 138.3(2) yes
S(1) Ru(1) C(2) 146.4(2) yes
S(1) Ru(1) C(3) 109.9(2) yes
S(1) Ru(1) C(4) 85.9(2) yes
S(1) Ru(1) C(5) 99.8(2) yes
C(1) Ru(1) C(2) 37.6(2) yes
C(1) Ru(1) C(3) 63.0(2) yes
C(1) Ru(1) C(4) 63.8(3) yes
C(1) Ru(1) C(5) 38.7(3) yes
C(2) Ru(1) C(3) 37.1(3) yes
C(2) Ru(1) C(4) 62.8(3) yes
C(2) Ru(1) C(5) 64.0(3) yes
C(3) Ru(1) C(4) 37.7(3) yes
C(3) Ru(1) C(5) 64.2(3) yes
C(4) Ru(1) C(5) 38.9(3) yes
Ru(1) Ru(2) Cl(2) 96.51(5) yes
Ru(1) Ru(2) Cl(3) 53.23(6) yes
Ru(1) Ru(2) S(1) 50.72(6) yes
Ru(1) Ru(2) C(12) 148.9(2) yes
Ru(1) Ru(2) C(13) 171.4(3) yes
Ru(1) Ru(2) C(14) 134.8(3) yes
Ru(1) Ru(2) C(15) 112.3(2) yes
Ru(1) Ru(2) C(16) 118.10(19) yes
Cl(2) Ru(2) Cl(3) 88.22(9) yes
Cl(2) Ru(2) S(1) 93.08(8) yes
Cl(2) Ru(2) C(12) 100.7(2) yes
Cl(2) Ru(2) C(13) 86.4(2) yes
Cl(2) Ru(2) C(14) 108.2(2) yes
Cl(2) Ru(2) C(15) 146.4(2) yes
Cl(2) Ru(2) C(16) 138.7(2) yes
Cl(3) Ru(2) S(1) 103.54(8) yes
Cl(3) Ru(2) C(12) 101.4(3) yes
Cl(3) Ru(2) C(13) 135.2(3) yes
Cl(3) Ru(2) C(14) 158.4(2) yes
Cl(3) Ru(2) C(15) 122.5(2) yes
Cl(3) Ru(2) C(16) 94.9(2) yes
S(1) Ru(2) C(12) 151.8(3) yes
S(1) Ru(2) C(13) 121.2(3) yes
S(1) Ru(2) C(14) 89.9(3) yes
S(1) Ru(2) C(15) 92.3(2) yes
S(1) Ru(2) C(16) 125.6(2) yes
C(12) Ru(2) C(13) 36.9(3) yes
C(12) Ru(2) C(14) 62.5(4) yes
C(12) Ru(2) C(15) 62.9(3) yes
C(12) Ru(2) C(16) 38.3(2) yes
C(13) Ru(2) C(14) 36.9(4) yes
C(13) Ru(2) C(15) 62.7(3) yes
C(13) Ru(2) C(16) 62.8(2) yes
C(14) Ru(2) C(15) 38.7(3) yes
C(14) Ru(2) C(16) 63.5(3) yes
C(15) Ru(2) C(16) 37.2(4) yes
Sb(1) Cl(1) Ru(1) 104.78(9) yes
Sb(1) Cl(2) Ru(2) 103.78(9) yes
Ru(1) Cl(3) Ru(2) 73.74(8) yes
Ru(1) S(1) Ru(2) 78.12(10) yes
Ru(1) S(1) O(1) 115.5(3) yes
Ru(2) S(1) O(1) 117.5(3) yes
Sb(1) O(1) S(1) 128.8(5) yes
Ru(1) C(1) C(2) 73.4(4) yes
Ru(1) C(1) C(5) 69.5(4) yes
Ru(1) C(1) C(6) 126.6(5) yes
C(2) C(1) C(5) 108.9(8) yes
C(2) C(1) C(6) 124.9(9) yes
C(5) C(1) C(6) 126.1(7) yes
Ru(1) C(2) C(1) 68.9(3) yes
Ru(1) C(2) C(3) 70.8(4) yes
Ru(1) C(2) C(8) 126.7(6) yes
C(1) C(2) C(3) 107.8(8) yes
C(1) C(2) C(8) 127.0(9) yes
C(3) C(2) C(8) 125.2(8) yes
Ru(1) C(3) C(2) 72.0(4) yes
Ru(1) C(3) C(4) 71.1(4) yes
Ru(1) C(3) C(9) 131.2(5) yes
C(2) C(3) C(4) 109.0(7) yes
C(2) C(3) C(9) 124.5(9) yes
C(4) C(3) C(9) 125.8(10) yes
Ru(1) C(4) C(3) 71.3(5) yes
Ru(1) C(4) C(5) 67.9(5) yes
Ru(1) C(4) C(10) 130.7(6) yes
C(3) C(4) C(5) 107.1(9) yes
C(3) C(4) C(10) 127.2(9) yes
C(5) C(4) C(10) 125.4(10) yes
Ru(1) C(5) C(1) 71.8(4) yes
Ru(1) C(5) C(4) 73.3(5) yes
Ru(1) C(5) C(11) 126.3(5) yes
C(1) C(5) C(4) 107.1(8) yes
C(1) C(5) C(11) 124.6(9) yes
C(4) C(5) C(11) 127.8(10) yes
C(1) C(6) C(7) 110.7(9) yes
Ru(2) C(12) C(13) 72.9(4) yes
Ru(2) C(12) C(16) 71.4(4) yes
Ru(2) C(12) C(17) 124.5(7) yes
C(13) C(12) C(16) 108.6(9) yes
C(13) C(12) C(17) 127.9(8) yes
C(16) C(12) C(17) 123.4(8) yes
Ru(2) C(13) C(12) 70.2(4) yes
Ru(2) C(13) C(14) 70.8(5) yes
Ru(2) C(13) C(19) 127.2(7) yes
C(12) C(13) C(14) 109.2(7) yes
C(12) C(13) C(19) 123.6(11) yes
C(14) C(13) C(19) 127.2(10) yes
Ru(2) C(14) C(13) 72.3(6) yes
Ru(2) C(14) C(15) 71.2(6) yes
Ru(2) C(14) C(20) 127.4(7) yes
C(13) C(14) C(15) 107.4(10) yes
C(13) C(14) C(20) 123.0(9) yes
C(15) C(14) C(20) 129.1(12) yes
Ru(2) C(15) C(14) 70.1(5) yes
Ru(2) C(15) C(16) 70.8(5) yes
Ru(2) C(15) C(21) 129.2(7) yes
C(14) C(15) C(16) 107.4(9) yes
C(14) C(15) C(21) 125.1(12) yes
C(16) C(15) C(21) 127.3(9) yes
Ru(2) C(16) C(12) 70.3(4) yes
Ru(2) C(16) C(15) 71.9(4) yes
Ru(2) C(16) C(22) 126.6(7) yes
C(12) C(16) C(15) 107.3(7) yes
C(12) C(16) C(22) 125.9(11) yes
C(15) C(16) C(22) 126.6(10) yes
C(12) C(17) C(18) 110.7(13) yes
C(1) C(6) H(1) 109.2 no
C(1) C(6) H(2) 109.2 no
C(7) C(6) H(1) 109.6 no
C(7) C(6) H(2) 108.6 no
H(1) C(6) H(2) 109.5 no
C(6) C(7) H(3) 110.0 no
C(6) C(7) H(4) 109.4 no
C(6) C(7) H(5) 109.0 no
H(3) C(7) H(4) 109.5 no
H(3) C(7) H(5) 109.5 no
H(4) C(7) H(5) 109.5 no
C(2) C(8) H(6) 108.7 no
C(2) C(8) H(7) 110.1 no
C(2) C(8) H(8) 109.6 no
H(6) C(8) H(7) 109.5 no
H(6) C(8) H(8) 109.5 no
H(7) C(8) H(8) 109.5 no
C(3) C(9) H(9) 109.5 no
C(3) C(9) H(10) 110.0 no
C(3) C(9) H(11) 108.9 no
H(9) C(9) H(10) 109.5 no
H(9) C(9) H(11) 109.5 no
H(10) C(9) H(11) 109.5 no
C(4) C(10) H(12) 110.4 no
C(4) C(10) H(13) 108.8 no
C(4) C(10) H(14) 109.2 no
H(12) C(10) H(13) 109.5 no
H(12) C(10) H(14) 109.5 no
H(13) C(10) H(14) 109.5 no
C(5) C(11) H(15) 108.9 no
C(5) C(11) H(16) 110.0 no
C(5) C(11) H(17) 109.5 no
H(15) C(11) H(16) 109.5 no
H(15) C(11) H(17) 109.5 no
H(16) C(11) H(17) 109.5 no
C(12) C(17) H(18) 109.3 no
C(12) C(17) H(19) 109.2 no
C(18) C(17) H(18) 109.0 no
C(18) C(17) H(19) 109.2 no
H(18) C(17) H(19) 109.5 no
C(17) C(18) H(20) 109.4 no
C(17) C(18) H(21) 109.5 no
C(17) C(18) H(22) 109.6 no
H(20) C(18) H(21) 109.5 no
H(20) C(18) H(22) 109.5 no
H(21) C(18) H(22) 109.5 no
C(13) C(19) H(23) 110.0 no
C(13) C(19) H(24) 110.1 no
C(13) C(19) H(25) 108.4 no
H(23) C(19) H(24) 109.5 no
H(23) C(19) H(25) 109.5 no
H(24) C(19) H(25) 109.5 no
C(14) C(20) H(26) 110.7 no
C(14) C(20) H(27) 108.6 no
C(14) C(20) H(28) 109.1 no
H(26) C(20) H(27) 109.5 no
H(26) C(20) H(28) 109.5 no
H(27) C(20) H(28) 109.5 no
C(15) C(21) H(29) 110.3 no
C(15) C(21) H(30) 109.2 no
C(15) C(21) H(31) 108.9 no
H(29) C(21) H(30) 109.5 no
H(29) C(21) H(31) 109.5 no
H(30) C(21) H(31) 109.5 no
C(16) C(22) H(32) 108.6 no
C(16) C(22) H(33) 109.1 no
C(16) C(22) H(34) 110.7 no
H(32) C(22) H(33) 109.5 no
H(32) C(22) H(34) 109.5 no
H(33) C(22) H(34) 109.5 no

loop_
_geom_bond_atom_site_label_1
_geom_bond_atom_site_label_2
_geom_bond_distance
_geom_bond_publ_flag
Sb(1) Cl(1) 2.743(2) yes
Sb(1) Cl(2) 2.709(2) yes
Sb(1) Cl(4) 2.505(3) yes
Sb(1) Cl(5) 2.522(3) yes
Sb(1) O(1) 2.004(7) yes
Sb(2) Cl(6) 2.404(3) yes
Sb(2) Cl(7) 2.364(2) yes
Sb(2) Cl(8) 2.393(2) yes
Ru(1) Ru(2) 2.8448(9) yes
Ru(1) Cl(1) 2.437(2) yes
Ru(1) Cl(3) 2.374(2) yes
Ru(1) S(1) 2.250(2) yes
Ru(1) C(1) 2.186(7) yes
Ru(1) C(2) 2.245(7) yes
Ru(1) C(3) 2.229(6) yes
Ru(1) C(4) 2.227(9) yes
Ru(1) C(5) 2.155(8) yes
Ru(2) Cl(2) 2.421(2) yes
Ru(2) Cl(3) 2.368(2) yes
Ru(2) S(1) 2.264(3) yes
Ru(2) C(12) 2.193(7) yes
Ru(2) C(13) 2.227(8) yes
Ru(2) C(14) 2.207(11) yes
Ru(2) C(15) 2.222(10) yes
Ru(2) C(16) 2.207(7) yes
S(1) O(1) 1.548(7) yes
C(1) C(2) 1.430(11) yes
C(1) C(5) 1.439(14) yes
C(1) C(6) 1.528(14) yes
C(2) C(3) 1.425(14) yes
C(2) C(8) 1.463(16) yes
C(3) C(4) 1.439(14) yes
C(3) C(9) 1.491(13) yes
C(4) C(5) 1.459(13) yes
C(4) C(10) 1.48(2) yes
C(5) C(11) 1.487(15) yes
C(6) C(7) 1.502(14) yes
C(12) C(13) 1.399(14) yes
C(12) C(16) 1.445(11) yes
C(12) C(17) 1.51(2) yes
C(13) C(14) 1.403(17) yes
C(13) C(19) 1.497(13) yes
C(14) C(15) 1.467(11) yes
C(14) C(20) 1.47(2) yes
C(15) C(16) 1.414(17) yes
C(15) C(21) 1.512(16) yes
C(16) C(22) 1.472(14) yes
C(17) C(18) 1.556(14) yes
C(6) H(1) 0.950 no
C(6) H(2) 0.950 no
C(7) H(3) 0.950 no
C(7) H(4) 0.950 no
C(7) H(5) 0.950 no
C(8) H(6) 0.950 no
C(8) H(7) 0.950 no
C(8) H(8) 0.950 no
C(9) H(9) 0.950 no
C(9) H(10) 0.950 no
C(9) H(11) 0.950 no
C(10) H(12) 0.950 no
C(10) H(13) 0.950 no
C(10) H(14) 0.950 no
C(11) H(15) 0.950 no
C(11) H(16) 0.950 no
C(11) H(17) 0.950 no
C(17) H(18) 0.950 no
C(17) H(19) 0.950 no
C(18) H(20) 0.950 no
C(18) H(21) 0.950 no
C(18) H(22) 0.950 no
C(19) H(23) 0.950 no
C(19) H(24) 0.950 no
C(19) H(25) 0.950 no
C(20) H(26) 0.950 no
C(20) H(27) 0.950 no
C(20) H(28) 0.950 no
C(21) H(29) 0.950 no
C(21) H(30) 0.950 no
C(21) H(31) 0.950 no
C(22) H(32) 0.950 no
C(22) H(33) 0.950 no
C(22) H(34) 0.950 no

loop_
_geom_contact_atom_site_label_1
_geom_contact_atom_site_label_2
_geom_contact_distance
_geom_contact_site_symmetry_2
Sb(1) Ru(1) 4.1074(11) .
Sb(1) Ru(2) 4.0404(8) .
Sb(1) Cl(6) 3.519(2) .
Sb(2) Cl(1) 3.709(3) 2_565
Sb(2) Cl(2) 3.714(3) 2_565
Sb(2) Cl(3) 3.428(2) 2_565
Sb(2) Cl(4) 3.473(3) .
Sb(2) Cl(5) 3.102(2) .
